data_4127483
loop_
_publ_author_name
'Lyu, Hairong'
'Zhang, Jie'
'Yang, Jingting'
'Quan, Yangjian'
'Xie, Zuowei'

_publ_section_title
;
 Catalytic Regioselective Cage B(8)-H Arylation of o-Carboranes via
 &quot;Cage-Walking&quot; Strategy.
;
_journal_issue 10
_journal_name_full 'Journal of the American Chemical Society'
_journal_page_first 4219
_journal_page_last 4224
_journal_paper_doi 10.1021/jacs.9b00302
_journal_volume 141
_journal_year 2019
_chemical_formula_sum 'C12 H23 B10 N O'
_chemical_formula_weight 305.41
_space_group_crystal_system triclinic
_space_group_IT_number 2
_space_group_name_Hall '-P 1'
_space_group_name_H-M_alt 'P -1'
_symmetry_space_group_name_Hall '-P 1'
_symmetry_space_group_name_H-M 'P -1'
_atom_sites_solution_hydrogens geom
_audit_creation_method SHELXL-2014/6
_cell_angle_alpha 106.6950(15)
_cell_angle_beta 90.9955(17)
_cell_angle_gamma 92.0205(16)
_cell_formula_units_Z 6
_cell_length_a 13.1958(7)
_cell_length_b 13.5990(7)
_cell_length_c 17.6921(10)
_cell_measurement_reflns_used 234
_cell_measurement_temperature 296(2)
_cell_measurement_theta_max 15
_cell_measurement_theta_min 15
_cell_volume 3037.9(3)
_computing_cell_refinement 'BRUKER D8VENTURE DIFFRACTOMETER'
_computing_data_collection 'BRUKER D8VENTURE DIFFRACTOMETER'
_computing_data_reduction 'BRUKER D8VENTURE DIFFRACTOMETER'
_computing_molecular_graphics 'BRUKER SHELXTL'
_computing_publication_material 'BRUKER SHELXTL'
_computing_structure_refinement 'SHELXL-2014/6 (Sheldrick, 2014)'
_diffrn_ambient_temperature 296(2)
_diffrn_measured_fraction_theta_full 0.999
_diffrn_measured_fraction_theta_max 0.999
_diffrn_measurement_device_type 'BRUKER D8VENTURE DIFFRACTOMETER'
_diffrn_measurement_method 'PHI & OMEGA SCAN'
_diffrn_radiation_type MoK\a
_diffrn_radiation_wavelength 0.71073
_diffrn_reflns_av_R_equivalents 0.0565
_diffrn_reflns_av_unetI/netI 0.0357
_diffrn_reflns_Laue_measured_fraction_full 0.999
_diffrn_reflns_Laue_measured_fraction_max 0.999
_diffrn_reflns_limit_h_max 15
_diffrn_reflns_limit_h_min -15
_diffrn_reflns_limit_k_max 16
_diffrn_reflns_limit_k_min -16
_diffrn_reflns_limit_l_max 21
_diffrn_reflns_limit_l_min -21
_diffrn_reflns_number 112414
_diffrn_reflns_point_group_measured_fraction_full 0.999
_diffrn_reflns_point_group_measured_fraction_max 0.999
_diffrn_reflns_theta_full 25.242
_diffrn_reflns_theta_max 25.250
_diffrn_reflns_theta_min 2.152
_exptl_absorpt_coefficient_mu 0.053
_exptl_absorpt_correction_T_max 0.7456
_exptl_absorpt_correction_T_min 0.6100
_exptl_absorpt_correction_type multi-scan
_exptl_crystal_colour colourless
_exptl_crystal_density_diffrn 1.002
_exptl_crystal_description block
_exptl_crystal_F_000 960
_exptl_crystal_size_max 0.400
_exptl_crystal_size_mid 0.300
_exptl_crystal_size_min 0.200
_refine_diff_density_max 0.291
_refine_diff_density_min -0.233
_refine_diff_density_rms 0.041
_refine_ls_extinction_method none
_refine_ls_goodness_of_fit_ref 1.058
_refine_ls_hydrogen_treatment constr
_refine_ls_matrix_type full
_refine_ls_number_parameters 649
_refine_ls_number_reflns 11007
_refine_ls_number_restraints 0
_refine_ls_restrained_S_all 1.058
_refine_ls_R_factor_all 0.1202
_refine_ls_R_factor_gt 0.0832
_refine_ls_shift/su_max 0.003
_refine_ls_shift/su_mean 0.001
_refine_ls_structure_factor_coef Fsqd
_refine_ls_weighting_details 'w=1/[\s^2^(Fo^2^)+(0.1171P)^2^+1.4363P] where P=(Fo^2^+2Fc^2^)/3'
_refine_ls_weighting_scheme calc
_refine_ls_wR_factor_gt 0.2171
_refine_ls_wR_factor_ref 0.2401
_reflns_Friedel_coverage 0.000
_reflns_number_gt 7637
_reflns_number_total 11007
_reflns_threshold_expression 'I > 2\s(I)'
_cod_data_source_file ja9b00302_si_002.cif
_cod_data_source_block 3b
_cod_database_code 4127483
_shelx_space_group_comment
;
The symmetry employed for this shelxl refinement is uniquely defined
by the following loop, which should always be used as a source of
symmetry information in preference to the above space-group names.
They are only intended as comments.
;
_shelx_estimated_absorpt_t_min 0.979
_shelx_estimated_absorpt_t_max 0.989
_shelxl_version_number 2014/6
_platon_squeeze_void_probe_radius 1.20

loop_
_space_group_symop_operation_xyz
'x, y, z'
'-x, -y, -z'

loop_
_atom_site_label
_atom_site_type_symbol
_atom_site_fract_x
_atom_site_fract_y
_atom_site_fract_z
_atom_site_U_iso_or_equiv
_atom_site_adp_type
_atom_site_occupancy
_atom_site_site_symmetry_order
_atom_site_calc_flag
_atom_site_refinement_flags_posn
_atom_site_refinement_flags_adp
N1 N 0.27615(15) -0.01172(15) 0.23541(12) 0.0413(5) Uani 1 1 d . .
H1A H 0.2424 0.0310 0.2185 0.050 Uiso 1 1 calc R U
N2 N 0.10295(16) 0.29979(15) 0.20225(12) 0.0419(5) Uani 1 1 d . .
H2A H 0.1003 0.3614 0.2329 0.050 Uiso 1 1 calc R U
N3 N 0.18492(17) 0.68228(15) 0.33585(12) 0.0457(5) Uani 1 1 d . .
H3A H 0.2184 0.7320 0.3255 0.055 Uiso 1 1 calc R U
O1 O 0.25990(15) -0.14905(15) 0.28184(13) 0.0626(6) Uani 1 1 d . .
O2 O 0.16213(15) 0.14370(14) 0.19417(12) 0.0587(5) Uani 1 1 d . .
O3 O 0.1522(2) 0.51148(15) 0.29233(13) 0.0740(7) Uani 1 1 d . .
B3 B 0.3859(2) -0.0019(2) 0.23190(18) 0.0443(7) Uani 1 1 d . .
B4 B 0.4807(3) -0.0625(3) 0.2705(2) 0.0622(9) Uani 1 1 d . .
H4 H 0.4612 -0.1099 0.3096 0.075 Uiso 1 1 calc R U
B5 B 0.5787(3) -0.0962(4) 0.2004(3) 0.0829(13) Uani 1 1 d . .
H5 H 0.6223 -0.1654 0.1944 0.099 Uiso 1 1 calc R U
B6 B 0.5457(3) -0.0555(4) 0.1176(3) 0.0786(12) Uani 1 1 d . .
H6 H 0.5671 -0.0975 0.0574 0.094 Uiso 1 1 calc R U
B7 B 0.4430(3) 0.1118(3) 0.2175(2) 0.0595(9) Uani 1 1 d . .
H7 H 0.3980 0.1796 0.2216 0.071 Uiso 1 1 calc R U
B8 B 0.4754(3) 0.0736(3) 0.3025(2) 0.0631(9) Uani 1 1 d . .
B9 B 0.5945(3) 0.0156(4) 0.2827(3) 0.0854(13) Uani 1 1 d . .
H9 H 0.6501 0.0204 0.3308 0.102 Uiso 1 1 calc R U
B10 B 0.6338(3) 0.0180(4) 0.1887(3) 0.0976(16) Uani 1 1 d . .
H10 H 0.7145 0.0243 0.1754 0.117 Uiso 1 1 calc R U
B11 B 0.5395(3) 0.0788(4) 0.1482(3) 0.0814(13) Uani 1 1 d . .
H11 H 0.5574 0.1252 0.1080 0.098 Uiso 1 1 calc R U
B12 B 0.5703(3) 0.1223(4) 0.2508(3) 0.0837(13) Uani 1 1 d . .
H12 H 0.6096 0.1972 0.2780 0.100 Uiso 1 1 calc R U
B23 B 0.0480(2) 0.2789(2) 0.12714(17) 0.0389(6) Uani 1 1 d . .
B24 B 0.0544(3) 0.1733(2) 0.04025(19) 0.0471(7) Uani 1 1 d . .
H24 H 0.1111 0.1147 0.0360 0.056 Uiso 1 1 calc R U
B25 B -0.0686(3) 0.1402(3) -0.0024(2) 0.0602(9) Uani 1 1 d . .
H25 H -0.0911 0.0601 -0.0343 0.072 Uiso 1 1 calc R U
B26 B -0.1553(3) 0.2227(3) 0.0558(2) 0.0630(10) Uani 1 1 d . .
H26 H -0.2338 0.1974 0.0625 0.076 Uiso 1 1 calc R U
B27 B 0.0003(2) 0.3831(2) 0.09713(19) 0.0451(7) Uani 1 1 d . .
H27 H 0.0217 0.4628 0.1307 0.054 Uiso 1 1 calc R U
B28 B 0.0887(2) 0.3008(2) 0.03750(17) 0.0437(7) Uani 1 1 d . .
B29 B 0.0162(3) 0.2146(2) -0.0426(2) 0.0570(9) Uani 1 1 d . .
H29 H 0.0488 0.1841 -0.1011 0.068 Uiso 1 1 calc R U
B30 B -0.1136(3) 0.2448(3) -0.0315(2) 0.0663(10) Uani 1 1 d . .
H30 H -0.1654 0.2337 -0.0829 0.080 Uiso 1 1 calc R U
B31 B -0.1225(3) 0.3495(3) 0.0545(2) 0.0608(9) Uani 1 1 d . .
H31 H -0.1801 0.4075 0.0602 0.073 Uiso 1 1 calc R U
B32 B -0.0172(3) 0.3447(2) -0.0063(2) 0.0572(9) Uani 1 1 d . .
H32 H -0.0064 0.3992 -0.0413 0.069 Uiso 1 1 calc R U
B43 B 0.1357(2) 0.7071(2) 0.41100(17) 0.0448(7) Uani 1 1 d . .
B44 B 0.0549(3) 0.6270(3) 0.4491(2) 0.0702(11) Uani 1 1 d . .
H44 H 0.0302 0.5498 0.4121 0.084 Uiso 1 1 calc R U
B45 B 0.0810(5) 0.6522(4) 0.5511(2) 0.0986(17) Uani 1 1 d . .
H45 H 0.0734 0.5910 0.5802 0.118 Uiso 1 1 calc R U
B46 B 0.1769(4) 0.7480(3) 0.5804(2) 0.0845(14) Uani 1 1 d . .
H46 H 0.2321 0.7503 0.6282 0.101 Uiso 1 1 calc R U
B47 B 0.1093(3) 0.8359(3) 0.4613(2) 0.0566(9) Uani 1 1 d . .
H47 H 0.1209 0.8965 0.4320 0.068 Uiso 1 1 calc R U
B48 B 0.0080(3) 0.7406(3) 0.4317(2) 0.0602(9) Uani 1 1 d . .
B49 B -0.0244(4) 0.7054(4) 0.5185(2) 0.0963(16) Uani 1 1 d . .
H49 H -0.1024 0.6799 0.5267 0.116 Uiso 1 1 calc R U
B50 B 0.0511(4) 0.7801(4) 0.5989(2) 0.0970(16) Uani 1 1 d . .
H50 H 0.0222 0.8034 0.6592 0.116 Uiso 1 1 calc R U
B51 B 0.1346(4) 0.8607(3) 0.5633(2) 0.0746(11) Uani 1 1 d . .
H51 H 0.1622 0.9370 0.6001 0.090 Uiso 1 1 calc R U
B52 B 0.0089(4) 0.8362(4) 0.5260(2) 0.0819(12) Uani 1 1 d . .
H52 H -0.0467 0.8968 0.5389 0.098 Uiso 1 1 calc R U
C1 C 0.4557(2) -0.0986(2) 0.17117(18) 0.0548(7) Uani 1 1 d . .
C2 C 0.4331(2) 0.0022(2) 0.13962(17) 0.0554(7) Uani 1 1 d . .
C11 C 0.4008(3) -0.2004(2) 0.1297(2) 0.0689(9) Uani 1 1 d . .
H11A H 0.4209 -0.2517 0.1539 0.103 Uiso 1 1 calc R U
H11B H 0.3289 -0.1928 0.1339 0.103 Uiso 1 1 calc R U
H11C H 0.4179 -0.2211 0.0750 0.103 Uiso 1 1 calc R U
C12 C 0.3559(3) -0.0083(3) 0.07405(19) 0.0736(9) Uani 1 1 d . .
H12A H 0.3515 0.0563 0.0625 0.110 Uiso 1 1 calc R U
H12B H 0.3759 -0.0598 0.0278 0.110 Uiso 1 1 calc R U
H12C H 0.2909 -0.0281 0.0900 0.110 Uiso 1 1 calc R U
C13 C 0.2206(2) -0.0798(2) 0.26202(15) 0.0434(6) Uani 1 1 d . .
C14 C 0.1086(2) -0.0668(3) 0.2642(2) 0.0636(8) Uani 1 1 d . .
H14A H 0.0928 -0.0085 0.2466 0.095 Uiso 1 1 calc R U
H14B H 0.0747 -0.1274 0.2303 0.095 Uiso 1 1 calc R U
H14C H 0.0865 -0.0562 0.3173 0.095 Uiso 1 1 calc R U
C15 C 0.4350(3) 0.1343(3) 0.3873(2) 0.0795(10) Uani 1 1 d . .
C16 C 0.3876(6) 0.0871(5) 0.4328(3) 0.158(3) Uani 1 1 d . .
H16A H 0.3798 0.0158 0.4151 0.189 Uiso 1 1 calc R U
C17 C 0.3488(8) 0.1368(7) 0.5052(4) 0.235(5) Uani 1 1 d . .
H17A H 0.3185 0.0992 0.5357 0.283 Uiso 1 1 calc R U
C18 C 0.3551(7) 0.2378(7) 0.5307(4) 0.181(3) Uani 1 1 d . .
H18A H 0.3275 0.2718 0.5787 0.218 Uiso 1 1 calc R U
C19 C 0.4028(5) 0.2937(5) 0.4860(4) 0.142(2) Uani 1 1 d . .
H19A H 0.4084 0.3650 0.5036 0.170 Uiso 1 1 calc R U
C20 C 0.4423(4) 0.2395(4) 0.4136(3) 0.1030(14) Uani 1 1 d . .
H20A H 0.4741 0.2757 0.3827 0.124 Uiso 1 1 calc R U
C21 C -0.0495(2) 0.18398(19) 0.09732(17) 0.0486(7) Uani 1 1 d . .
C22 C -0.0821(2) 0.3053(2) 0.12997(17) 0.0486(7) Uani 1 1 d . .
C31 C -0.0694(2) 0.1127(2) 0.1482(2) 0.0635(8) Uani 1 1 d . .
H31A H -0.0467 0.0455 0.1217 0.095 Uiso 1 1 calc R U
H31B H -0.0332 0.1391 0.1979 0.095 Uiso 1 1 calc R U
H31C H -0.1407 0.1084 0.1571 0.095 Uiso 1 1 calc R U
C32 C -0.1260(3) 0.3423(3) 0.2116(2) 0.0687(9) Uani 1 1 d . .
H32A H -0.1412 0.4135 0.2226 0.103 Uiso 1 1 calc R U
H32B H -0.1870 0.3026 0.2135 0.103 Uiso 1 1 calc R U
H32C H -0.0775 0.3343 0.2502 0.103 Uiso 1 1 calc R U
C33 C 0.1578(2) 0.2351(2) 0.23019(15) 0.0435(6) Uani 1 1 d . .
C34 C 0.2120(3) 0.2817(3) 0.30806(18) 0.0659(8) Uani 1 1 d . .
H34A H 0.1991 0.3536 0.3264 0.099 Uiso 1 1 calc R U
H34B H 0.1880 0.2482 0.3457 0.099 Uiso 1 1 calc R U
H34C H 0.2835 0.2731 0.3020 0.099 Uiso 1 1 calc R U
C35 C 0.2038(2) 0.33459(19) 0.03087(16) 0.0491(7) Uani 1 1 d . .
C36 C 0.2810(3) 0.2901(3) 0.0596(2) 0.0740(10) Uani 1 1 d . .
H36A H 0.2654 0.2381 0.0825 0.089 Uiso 1 1 calc R U
C37 C 0.3813(3) 0.3197(3) 0.0556(3) 0.0954(13) Uani 1 1 d . .
H37A H 0.4325 0.2892 0.0766 0.114 Uiso 1 1 calc R U
C38 C 0.4042(3) 0.3953(3) 0.0201(3) 0.0986(13) Uani 1 1 d . .
H38A H 0.4715 0.4145 0.0149 0.118 Uiso 1 1 calc R U
C39 C 0.3280(3) 0.4417(3) -0.0073(3) 0.0958(13) Uani 1 1 d . .
H39A H 0.3432 0.4941 -0.0300 0.115 Uiso 1 1 calc R U
C40 C 0.2288(3) 0.4115(3) -0.0017(2) 0.0714(9) Uani 1 1 d . .
H40A H 0.1775 0.4442 -0.0204 0.086 Uiso 1 1 calc R U
C41 C 0.1740(3) 0.6584(2) 0.48813(18) 0.0667(9) Uani 1 1 d . .
C42 C 0.2052(3) 0.7797(2) 0.49561(17) 0.0585(8) Uani 1 1 d . .
C51 C 0.2572(4) 0.5810(3) 0.4709(2) 0.0977(14) Uani 1 1 d . .
H51A H 0.2288 0.5141 0.4682 0.147 Uiso 1 1 calc R U
H51B H 0.2870 0.5795 0.4215 0.147 Uiso 1 1 calc R U
H51C H 0.3085 0.6007 0.5123 0.147 Uiso 1 1 calc R U
C52 C 0.3146(3) 0.8084(3) 0.4827(2) 0.0789(10) Uani 1 1 d . .
H52A H 0.3214 0.8808 0.4889 0.118 Uiso 1 1 calc R U
H52B H 0.3582 0.7914 0.5208 0.118 Uiso 1 1 calc R U
H52C H 0.3333 0.7711 0.4305 0.118 Uiso 1 1 calc R U
C53 C 0.1848(2) 0.5910(2) 0.28007(17) 0.0535(7) Uani 1 1 d . .
C54 C 0.2243(3) 0.5922(3) 0.2013(2) 0.0868(12) Uani 1 1 d . .
H54A H 0.2462 0.6610 0.2033 0.130 Uiso 1 1 calc R U
H54B H 0.2804 0.5480 0.1886 0.130 Uiso 1 1 calc R U
H54C H 0.1714 0.5685 0.1616 0.130 Uiso 1 1 calc R U
C55 C -0.0650(2) 0.7384(3) 0.35882(18) 0.0632(8) Uani 1 1 d . .
C56 C -0.0775(3) 0.6552(3) 0.2954(2) 0.0956(13) Uani 1 1 d . .
H56A H -0.0455 0.5958 0.2964 0.115 Uiso 1 1 calc R U
C57 C -0.1349(4) 0.6532(4) 0.2295(3) 0.1149(17) Uani 1 1 d . .
H57A H -0.1399 0.5943 0.1867 0.138 Uiso 1 1 calc R U
C58 C -0.1841(3) 0.7386(4) 0.2275(2) 0.1017(14) Uani 1 1 d . .
H58A H -0.2250 0.7384 0.1841 0.122 Uiso 1 1 calc R U
C59 C -0.1723(3) 0.8243(4) 0.2902(3) 0.1015(14) Uani 1 1 d . .
H59A H -0.2046 0.8837 0.2894 0.122 Uiso 1 1 calc R U
C60 C -0.1129(3) 0.8239(3) 0.3547(2) 0.0821(11) Uani 1 1 d . .
H60A H -0.1053 0.8835 0.3967 0.099 Uiso 1 1 calc R U

loop_
_atom_site_aniso_label
_atom_site_aniso_U_11
_atom_site_aniso_U_22
_atom_site_aniso_U_33
_atom_site_aniso_U_23
_atom_site_aniso_U_13
_atom_site_aniso_U_12
N1 0.0353(11) 0.0449(12) 0.0495(13) 0.0230(10) -0.0016(9) 0.0017(9)
N2 0.0511(13) 0.0321(10) 0.0422(12) 0.0100(9) -0.0041(10) 0.0046(9)
N3 0.0547(14) 0.0349(11) 0.0461(13) 0.0106(10) -0.0028(10) -0.0062(9)
O1 0.0588(13) 0.0616(12) 0.0824(15) 0.0444(11) 0.0082(11) 0.0037(10)
O2 0.0651(13) 0.0456(12) 0.0707(13) 0.0251(10) -0.0109(10) 0.0102(9)
O3 0.1151(19) 0.0377(11) 0.0633(14) 0.0069(10) -0.0066(13) -0.0067(11)
B3 0.0418(17) 0.0494(17) 0.0449(17) 0.0194(14) -0.0004(13) -0.0014(13)
B4 0.0438(19) 0.081(2) 0.066(2) 0.0275(19) -0.0045(16) 0.0095(17)
B5 0.039(2) 0.100(3) 0.105(3) 0.021(3) 0.008(2) 0.015(2)
B6 0.054(2) 0.093(3) 0.082(3) 0.015(2) 0.027(2) -0.008(2)
B7 0.053(2) 0.056(2) 0.066(2) 0.0143(17) 0.0039(17) -0.0171(16)
B8 0.0435(19) 0.077(2) 0.064(2) 0.0147(19) -0.0103(16) -0.0106(17)
B9 0.041(2) 0.110(3) 0.093(3) 0.013(3) -0.015(2) -0.001(2)
B10 0.039(2) 0.113(4) 0.129(4) 0.017(3) 0.017(2) -0.013(2)
B11 0.067(3) 0.090(3) 0.087(3) 0.027(2) 0.022(2) -0.024(2)
B12 0.053(2) 0.087(3) 0.102(3) 0.015(2) 0.000(2) -0.026(2)
B23 0.0433(16) 0.0305(14) 0.0459(17) 0.0157(12) -0.0010(13) 0.0019(12)
B24 0.058(2) 0.0279(14) 0.0533(19) 0.0103(13) -0.0066(15) -0.0044(13)
B25 0.073(2) 0.0413(17) 0.063(2) 0.0117(15) -0.0160(18) -0.0110(16)
B26 0.052(2) 0.058(2) 0.083(3) 0.0282(19) -0.0189(18) -0.0073(16)
B27 0.0540(19) 0.0323(14) 0.0512(18) 0.0157(13) -0.0083(14) 0.0025(13)
B28 0.062(2) 0.0316(14) 0.0386(16) 0.0131(12) -0.0039(14) -0.0029(13)
B29 0.078(2) 0.0436(17) 0.0473(19) 0.0127(14) -0.0151(17) -0.0097(16)
B30 0.073(3) 0.060(2) 0.067(2) 0.0251(18) -0.035(2) -0.0146(18)
B31 0.059(2) 0.056(2) 0.074(2) 0.0295(18) -0.0162(18) 0.0069(16)
B32 0.076(2) 0.0471(18) 0.053(2) 0.0238(15) -0.0185(17) -0.0055(16)
B43 0.0581(19) 0.0374(15) 0.0388(16) 0.0130(12) -0.0095(14) -0.0097(13)
B44 0.094(3) 0.066(2) 0.051(2) 0.0223(17) -0.0051(19) -0.035(2)
B45 0.149(5) 0.102(3) 0.049(2) 0.035(2) -0.011(3) -0.046(3)
B46 0.128(4) 0.084(3) 0.041(2) 0.0208(19) -0.025(2) -0.019(3)
B47 0.074(2) 0.0458(18) 0.0432(18) 0.0034(14) -0.0088(16) -0.0011(16)
B48 0.061(2) 0.071(2) 0.0412(18) 0.0054(16) 0.0013(16) -0.0089(17)
B49 0.098(4) 0.133(4) 0.050(2) 0.018(3) 0.014(2) -0.036(3)
B50 0.131(4) 0.114(4) 0.038(2) 0.014(2) 0.004(2) -0.029(3)
B51 0.103(3) 0.067(2) 0.044(2) 0.0022(17) -0.012(2) -0.007(2)
B52 0.089(3) 0.096(3) 0.046(2) -0.002(2) 0.006(2) 0.005(2)
C1 0.0430(16) 0.0629(18) 0.0584(18) 0.0168(14) 0.0051(13) 0.0033(13)
C2 0.0540(18) 0.0613(17) 0.0526(17) 0.0196(14) 0.0097(14) -0.0080(14)
C11 0.066(2) 0.0573(18) 0.075(2) 0.0046(16) 0.0111(17) 0.0036(15)
C12 0.082(2) 0.096(3) 0.0485(18) 0.0321(18) 0.0004(17) -0.0040(19)
C13 0.0440(15) 0.0480(15) 0.0421(14) 0.0196(12) 0.0018(11) -0.0016(12)
C14 0.0461(17) 0.080(2) 0.074(2) 0.0367(17) 0.0052(15) -0.0041(15)
C15 0.068(2) 0.091(3) 0.066(2) 0.002(2) -0.0173(18) -0.0087(19)
C16 0.228(7) 0.138(5) 0.080(3) -0.009(3) 0.059(4) -0.049(5)
C17 0.368(14) 0.167(7) 0.130(6) -0.021(5) 0.129(7) -0.065(8)
C18 0.218(8) 0.188(8) 0.095(5) -0.026(5) 0.034(5) -0.017(6)
C19 0.164(6) 0.128(5) 0.095(4) -0.030(4) -0.026(4) 0.027(4)
C20 0.106(3) 0.107(3) 0.080(3) 0.001(3) -0.024(2) 0.013(3)
C21 0.0496(16) 0.0363(13) 0.0613(17) 0.0182(12) -0.0106(13) -0.0072(11)
C22 0.0458(16) 0.0454(15) 0.0580(17) 0.0201(13) -0.0050(13) 0.0063(12)
C31 0.0575(19) 0.0558(17) 0.088(2) 0.0399(17) -0.0021(16) -0.0087(14)
C32 0.0581(19) 0.075(2) 0.078(2) 0.0278(18) 0.0136(17) 0.0189(16)
C33 0.0457(15) 0.0454(16) 0.0441(15) 0.0204(12) 0.0004(12) 0.0037(12)
C34 0.069(2) 0.078(2) 0.0543(18) 0.0234(16) -0.0085(15) 0.0159(16)
C35 0.0657(18) 0.0353(13) 0.0444(15) 0.0091(11) -0.0032(13) -0.0006(12)
C36 0.060(2) 0.063(2) 0.108(3) 0.039(2) 0.0119(19) 0.0001(16)
C37 0.059(2) 0.093(3) 0.144(4) 0.049(3) 0.008(2) 0.006(2)
C38 0.065(3) 0.099(3) 0.136(4) 0.043(3) 0.020(3) -0.017(2)
C39 0.088(3) 0.100(3) 0.118(3) 0.064(3) 0.008(3) -0.021(2)
C40 0.067(2) 0.080(2) 0.079(2) 0.0438(19) -0.0013(17) -0.0139(17)
C41 0.103(3) 0.0527(17) 0.0484(17) 0.0242(14) -0.0227(17) -0.0102(17)
C42 0.080(2) 0.0484(16) 0.0437(16) 0.0105(13) -0.0156(15) -0.0113(14)
C51 0.145(4) 0.065(2) 0.086(3) 0.028(2) -0.047(3) 0.008(2)
C52 0.072(2) 0.071(2) 0.083(2) 0.0104(18) -0.0239(19) -0.0182(17)
C53 0.0624(18) 0.0427(16) 0.0522(17) 0.0092(13) -0.0061(14) 0.0000(13)
C54 0.108(3) 0.075(2) 0.063(2) -0.0031(18) 0.021(2) -0.013(2)
C55 0.0544(18) 0.075(2) 0.0512(18) 0.0034(16) 0.0099(14) 0.0079(16)
C56 0.101(3) 0.081(3) 0.087(3) -0.003(2) -0.045(2) 0.019(2)
C57 0.119(4) 0.108(3) 0.087(3) -0.021(2) -0.049(3) 0.039(3)
C58 0.087(3) 0.122(3) 0.078(3) -0.001(3) -0.025(2) 0.037(3)
C59 0.091(3) 0.110(3) 0.087(3) -0.001(2) -0.017(2) 0.043(2)
C60 0.076(2) 0.094(3) 0.061(2) -0.0019(19) -0.0046(19) 0.016(2)

loop_
_atom_type_symbol
_atom_type_description
_atom_type_scat_dispersion_real
_atom_type_scat_dispersion_imag
_atom_type_scat_source
C C 0.0033 0.0016 'International Tables Vol C Tables 4.2.6.8 and 6.1.1.4'
H H 0.0000 0.0000 'International Tables Vol C Tables 4.2.6.8 and 6.1.1.4'
B B 0.0013 0.0007 'International Tables Vol C Tables 4.2.6.8 and 6.1.1.4'
N N 0.0061 0.0033 'International Tables Vol C Tables 4.2.6.8 and 6.1.1.4'
O O 0.0106 0.0060 'International Tables Vol C Tables 4.2.6.8 and 6.1.1.4'

loop_
_geom_angle_atom_site_label_1
_geom_angle_atom_site_label_2
_geom_angle_atom_site_label_3
_geom_angle
C13 N1 B3 128.0(2)
C33 N2 B23 128.4(2)
C53 N3 B43 128.1(2)
N1 B3 C1 121.8(2)
N1 B3 B4 130.0(2)
C1 B3 B4 58.40(19)
N1 B3 B8 129.9(3)
C1 B3 B8 104.9(2)
B4 B3 B8 60.6(2)
N1 B3 C2 115.5(2)
C1 B3 C2 56.19(17)
B4 B3 C2 103.7(2)
B8 B3 C2 104.6(2)
N1 B3 B7 119.5(2)
C1 B3 B7 102.7(2)
B4 B3 B7 107.1(2)
B8 B3 B7 60.0(2)
C2 B3 B7 57.62(17)
C1 B4 B3 60.52(18)
C1 B4 B8 106.2(3)
B3 B4 B8 60.19(19)
C1 B4 B9 104.1(3)
B3 B4 B9 108.0(3)
B8 B4 B9 60.0(2)
C1 B4 B5 57.8(2)
B3 B4 B5 108.9(3)
B8 B4 B5 108.5(3)
B9 B4 B5 59.9(2)
C1 B5 B10 105.7(3)
C1 B5 B6 59.8(2)
B10 B5 B6 59.8(3)
C1 B5 B9 104.9(3)
B10 B5 B9 59.6(3)
B6 B5 B9 107.4(3)
C1 B5 B4 58.7(2)
B10 B5 B4 108.0(3)
B6 B5 B4 108.5(3)
B9 B5 B4 59.9(2)
C2 B6 C1 57.84(18)
C2 B6 B10 105.6(3)
C1 B6 B10 104.6(3)
C2 B6 B11 58.7(2)
C1 B6 B11 105.0(3)
B10 B6 B11 60.5(3)
C2 B6 B5 105.1(3)
C1 B6 B5 58.1(2)
B10 B6 B5 60.1(3)
B11 B6 B5 108.3(3)
C2 B7 B12 105.5(3)
C2 B7 B11 58.4(2)
B12 B7 B11 60.6(3)
C2 B7 B8 106.8(3)
B12 B7 B8 60.5(2)
B11 B7 B8 109.6(3)
C2 B7 B3 60.91(17)
B12 B7 B3 108.4(3)
B11 B7 B3 109.7(3)
B8 B7 B3 59.68(19)
C15 B8 B3 117.7(3)
C15 B8 B7 120.6(3)
B3 B8 B7 60.31(18)
C15 B8 B4 122.4(3)
B3 B8 B4 59.23(19)
B7 B8 B4 106.3(3)
C15 B8 B9 126.6(3)
B3 B8 B9 107.4(3)
B7 B8 B9 105.5(3)
B4 B8 B9 60.2(2)
C15 B8 B12 124.8(3)
B3 B8 B12 107.9(3)
B7 B8 B12 59.2(2)
B4 B8 B12 106.6(3)
B9 B8 B12 58.4(3)
B12 B9 B10 60.9(3)
B12 B9 B8 60.8(2)
B10 B9 B8 109.8(3)
B12 B9 B5 108.3(3)
B10 B9 B5 59.6(3)
B8 B9 B5 108.7(3)
B12 B9 B4 108.3(3)
B10 B9 B4 108.2(3)
B8 B9 B4 59.9(2)
B5 B9 B4 60.2(2)
B6 B10 B5 60.2(3)
B6 B10 B9 108.7(3)
B5 B10 B9 60.8(3)
B6 B10 B11 59.8(3)
B5 B10 B11 107.8(3)
B9 B10 B11 107.5(3)
B6 B10 B12 108.1(3)
B5 B10 B12 107.8(3)
B9 B10 B12 58.9(3)
B11 B10 B12 60.2(3)
C2 B11 B6 59.1(2)
C2 B11 B7 59.34(19)
B6 B11 B7 108.3(3)
C2 B11 B10 105.2(3)
B6 B11 B10 59.7(3)
B7 B11 B10 107.6(3)
C2 B11 B12 105.4(3)
B6 B11 B12 107.9(3)
B7 B11 B12 59.6(2)
B10 B11 B12 60.0(3)
B9 B12 B7 108.1(3)
B9 B12 B10 60.2(3)
B7 B12 B10 107.6(3)
B9 B12 B11 108.1(3)
B7 B12 B11 59.8(2)
B10 B12 B11 59.8(3)
B9 B12 B8 60.7(2)
B7 B12 B8 60.3(2)
B10 B12 B8 109.1(3)
B11 B12 B8 108.8(3)
N2 B23 C21 123.0(2)
N2 B23 C22 117.2(2)
C21 B23 C22 56.31(15)
N2 B23 B27 119.3(2)
C21 B23 B27 103.0(2)
C22 B23 B27 57.75(16)
N2 B23 B24 130.0(2)
C21 B23 B24 57.60(16)
C22 B23 B24 102.7(2)
B27 B23 B24 106.8(2)
N2 B23 B28 128.8(2)
C21 B23 B28 104.4(2)
C22 B23 B28 104.2(2)
B27 B23 B28 60.06(17)
B24 B23 B28 60.31(16)
C21 B24 B25 58.80(19)
C21 B24 B23 60.29(17)
B25 B24 B23 109.2(2)
C21 B24 B29 105.4(2)
B25 B24 B29 59.91(19)
B23 B24 B29 108.5(2)
C21 B24 B28 106.1(2)
B25 B24 B28 108.4(2)
B23 B24 B28 59.90(15)
B29 B24 B28 60.19(16)
C21 B25 B26 60.01(19)
C21 B25 B30 105.9(2)
B26 B25 B30 59.6(2)
C21 B25 B24 58.75(18)
B26 B25 B24 109.0(2)
B30 B25 B24 108.8(2)
C21 B25 B29 105.8(2)
B26 B25 B29 108.4(2)
B30 B25 B29 60.3(2)
B24 B25 B29 60.55(19)
C22 B26 C21 57.49(16)
C22 B26 B30 105.3(2)
C21 B26 B30 105.2(3)
C22 B26 B25 104.7(2)
C21 B26 B25 58.40(19)
B30 B26 B25 60.3(2)
C22 B26 B31 58.30(18)
C21 B26 B31 104.6(2)
B30 B26 B31 60.4(2)
B25 B26 B31 107.9(3)
C22 B27 B32 105.2(2)
C22 B27 B31 58.51(18)
B32 B27 B31 60.0(2)
C22 B27 B23 60.67(16)
B32 B27 B23 109.0(2)
B31 B27 B23 109.7(2)
C22 B27 B28 106.44(19)
B32 B27 B28 60.59(18)
B31 B27 B28 109.0(2)
B23 B27 B28 60.09(16)
C35 B28 B27 123.3(2)
C35 B28 B23 119.1(2)
B27 B28 B23 59.85(16)
C35 B28 B32 125.0(2)
B27 B28 B32 59.10(18)
B23 B28 B32 107.6(2)
C35 B28 B24 120.8(2)
B27 B28 B24 106.2(2)
B23 B28 B24 59.79(16)
B32 B28 B24 106.6(2)
C35 B28 B29 123.3(2)
B27 B28 B29 106.4(2)
B23 B28 B29 108.0(2)
B32 B28 B29 59.41(18)
B24 B28 B29 59.69(17)
B25 B29 B32 107.4(3)
B25 B29 B30 59.6(2)
B32 B29 B30 60.2(2)
B25 B29 B24 59.54(19)
B32 B29 B24 107.5(2)
B30 B29 B24 107.4(3)
B25 B29 B28 108.0(2)
B32 B29 B28 60.17(18)
B30 B29 B28 108.6(2)
B24 B29 B28 60.12(16)
B26 B30 B25 60.1(2)
B26 B30 B31 60.4(2)
B25 B30 B31 107.7(2)
B26 B30 B29 108.6(2)
B25 B30 B29 60.1(2)
B31 B30 B29 107.7(2)
B26 B30 B32 108.2(3)
B25 B30 B32 107.6(2)
B31 B30 B32 59.5(2)
B29 B30 B32 59.8(2)
C22 B31 B32 105.7(2)
C22 B31 B27 59.23(17)
B32 B31 B27 59.94(19)
C22 B31 B30 105.2(2)
B32 B31 B30 60.6(2)
B27 B31 B30 108.3(3)
C22 B31 B26 59.30(18)
B32 B31 B26 108.1(3)
B27 B31 B26 108.5(2)
B30 B31 B26 59.3(2)
B27 B32 B31 60.0(2)
B27 B32 B29 108.1(2)
B31 B32 B29 108.1(2)
B27 B32 B30 107.8(2)
B31 B32 B30 59.9(2)
B29 B32 B30 60.0(2)
B27 B32 B28 60.32(17)
B31 B32 B28 108.8(2)
B29 B32 B28 60.42(18)
B30 B32 B28 108.6(2)
N3 B43 C41 122.6(3)
N3 B43 C42 118.5(2)
C41 B43 C42 56.16(16)
N3 B43 B47 120.7(2)
C41 B43 B47 102.6(2)
C42 B43 B47 57.23(18)
N3 B43 B44 128.4(2)
C41 B43 B44 57.5(2)
C42 B43 B44 102.6(2)
B47 B43 B44 107.1(3)
N3 B43 B48 128.4(2)
C41 B43 B48 104.4(2)
C42 B43 B48 104.2(2)
B47 B43 B48 60.6(2)
B44 B43 B48 60.5(2)
C41 B44 B45 58.3(2)
C41 B44 B49 104.9(3)
B45 B44 B49 59.6(3)
C41 B44 B43 60.70(18)
B45 B44 B43 109.2(3)
B49 B44 B43 108.6(3)
C41 B44 B48 106.4(2)
B45 B44 B48 108.5(3)
B49 B44 B48 60.5(3)
B43 B44 B48 59.89(19)
C41 B45 B46 60.6(2)
C41 B45 B49 105.7(3)
B46 B45 B49 108.2(4)
C41 B45 B44 58.8(2)
B46 B45 B44 109.3(3)
B49 B45 B44 60.2(3)
C41 B45 B50 106.5(3)
B46 B45 B50 59.7(3)
B49 B45 B50 60.1(3)
B44 B45 B50 108.7(3)
C42 B46 C41 57.26(18)
C42 B46 B45 104.4(3)
C41 B46 B45 58.1(2)
C42 B46 B50 105.5(3)
C41 B46 B50 105.4(3)
B45 B46 B50 60.7(3)
C42 B46 B51 58.4(2)
C41 B46 B51 104.9(3)
B45 B46 B51 108.8(4)
B50 B46 B51 61.0(3)
C42 B47 B51 58.7(2)
C42 B47 B52 105.2(3)
B51 B47 B52 59.8(2)
C42 B47 B43 61.03(18)
B51 B47 B43 110.2(3)
B52 B47 B43 109.1(3)
C42 B47 B48 106.5(2)
B51 B47 B48 109.1(3)
B52 B47 B48 60.7(2)
B43 B47 B48 59.89(19)
C55 B48 B43 117.3(2)
C55 B48 B44 123.0(3)
B43 B48 B44 59.6(2)
C55 B48 B47 120.3(3)
B43 B48 B47 59.54(18)
B44 B48 B47 105.7(3)
C55 B48 B49 127.2(3)
B43 B48 B49 107.2(3)
B44 B48 B49 59.1(3)
B47 B48 B49 105.9(3)
C55 B48 B52 124.9(3)
B43 B48 B52 107.4(3)
B44 B48 B52 106.4(3)
B47 B48 B52 59.0(2)
B49 B48 B52 59.7(3)
B45 B49 B50 60.3(3)
B45 B49 B44 60.2(3)
B50 B49 B44 108.8(4)
B45 B49 B52 107.7(3)
B50 B49 B52 59.9(3)
B44 B49 B52 108.0(3)
B45 B49 B48 108.8(3)
B50 B49 B48 109.2(3)
B44 B49 B48 60.4(2)
B52 B49 B48 60.3(2)
B46 B50 B49 107.8(3)
B46 B50 B45 59.6(3)
B49 B50 B45 59.7(3)
B46 B50 B52 107.7(3)
B49 B50 B52 60.7(3)
B45 B50 B52 107.9(3)
B46 B50 B51 59.7(3)
B49 B50 B51 107.8(3)
B45 B50 B51 106.9(3)
B52 B50 B51 59.5(3)
C42 B51 B46 59.8(2)
C42 B51 B52 105.3(3)
B46 B51 B52 107.9(3)
C42 B51 B47 58.55(19)
B46 B51 B47 108.3(3)
B52 B51 B47 60.1(2)
C42 B51 B50 105.3(3)
B46 B51 B50 59.3(3)
B52 B51 B50 60.1(3)
B47 B51 B50 108.0(3)
B51 B52 B47 60.0(2)
B51 B52 B50 60.4(3)
B47 B52 B50 108.1(3)
B51 B52 B49 107.4(4)
B47 B52 B49 107.2(3)
B50 B52 B49 59.4(3)
B51 B52 B48 108.9(3)
B47 B52 B48 60.3(2)
B50 B52 B48 108.5(3)
B49 B52 B48 60.0(2)
C11 C1 C2 118.4(3)
C11 C1 B5 119.9(3)
C2 C1 B5 110.6(3)
C11 C1 B4 121.4(3)
C2 C1 B4 111.1(2)
B5 C1 B4 63.5(2)
C11 C1 B6 116.2(3)
C2 C1 B6 60.5(2)
B5 C1 B6 62.1(3)
B4 C1 B6 114.3(3)
C11 C1 B3 118.1(2)
C2 C1 B3 62.78(17)
B5 C1 B3 114.0(3)
B4 C1 B3 61.08(18)
B6 C1 B3 114.3(2)
C12 C2 C1 119.4(3)
C12 C2 B11 121.3(3)
C1 C2 B11 110.7(3)
C12 C2 B6 118.6(3)
C1 C2 B6 61.6(2)
B11 C2 B6 62.1(2)
C12 C2 B7 120.6(3)
C1 C2 B7 109.6(2)
B11 C2 B7 62.2(2)
B6 C2 B7 113.1(3)
C12 C2 B3 116.5(2)
C1 C2 B3 61.02(17)
B11 C2 B3 113.2(3)
B6 C2 B3 113.8(3)
B7 C2 B3 61.46(18)
O1 C13 N1 121.7(2)
O1 C13 C14 122.0(2)
N1 C13 C14 116.2(2)
C16 C15 C20 116.7(4)
C16 C15 B8 122.3(4)
C20 C15 B8 120.9(4)
C15 C16 C17 124.1(6)
C18 C17 C16 119.5(7)
C17 C18 C19 120.1(7)
C18 C19 C20 118.1(6)
C15 C20 C19 121.4(6)
C31 C21 C22 119.0(2)
C31 C21 B24 121.5(2)
C22 C21 B24 111.00(19)
C31 C21 B25 120.2(2)
C22 C21 B25 109.9(2)
B24 C21 B25 62.4(2)
C31 C21 B26 116.4(2)
C22 C21 B26 60.78(18)
B24 C21 B26 113.3(2)
B25 C21 B26 61.6(2)
C31 C21 B23 118.3(2)
C22 C21 B23 62.24(15)
B24 C21 B23 62.11(16)
B25 C21 B23 113.7(2)
B26 C21 B23 114.1(2)
C32 C22 C21 118.5(2)
C32 C22 B31 121.6(2)
C21 C22 B31 111.2(2)
C32 C22 B27 120.6(2)
C21 C22 B27 110.2(2)
B31 C22 B27 62.26(18)
C32 C22 B26 118.4(3)
C21 C22 B26 61.73(18)
B31 C22 B26 62.39(19)
B27 C22 B26 113.5(2)
C32 C22 B23 115.9(2)
C21 C22 B23 61.45(15)
B31 C22 B23 113.5(2)
B27 C22 B23 61.58(16)
B26 C22 B23 114.3(2)
O2 C33 N2 121.9(2)
O2 C33 C34 122.2(2)
N2 C33 C34 115.8(2)
C40 C35 C36 117.6(3)
C40 C35 B28 121.0(3)
C36 C35 B28 121.4(2)
C35 C36 C37 122.2(3)
C36 C37 C38 118.8(4)
C39 C38 C37 119.7(4)
C38 C39 C40 120.2(4)
C35 C40 C39 121.5(3)
C51 C41 C42 118.2(3)
C51 C41 B45 121.5(3)
C42 C41 B45 109.9(3)
C51 C41 B44 121.6(3)
C42 C41 B44 110.7(3)
B45 C41 B44 62.8(2)
C51 C41 B46 117.4(3)
C42 C41 B46 60.9(2)
B45 C41 B46 61.3(3)
B44 C41 B46 113.1(3)
C51 C41 B43 117.0(3)
C42 C41 B43 62.08(16)
B45 C41 B43 113.7(3)
B44 C41 B43 61.80(19)
B46 C41 B43 114.0(2)
C52 C42 C41 118.7(3)
C52 C42 B47 119.9(3)
C41 C42 B47 110.7(2)
C52 C42 B51 121.0(3)
C41 C42 B51 111.2(3)
B47 C42 B51 62.8(2)
C52 C42 B46 118.7(3)
C41 C42 B46 61.8(2)
B47 C42 B46 113.4(3)
B51 C42 B46 61.8(2)
C52 C42 B43 115.9(3)
C41 C42 B43 61.76(16)
B47 C42 B43 61.74(18)
B51 C42 B43 114.1(3)
B46 C42 B43 114.4(2)
O3 C53 N3 121.9(3)
O3 C53 C54 121.8(3)
N3 C53 C54 116.3(3)
C56 C55 C60 116.2(3)
C56 C55 B48 122.4(3)
C60 C55 B48 121.2(3)
C55 C56 C57 123.8(4)
C58 C57 C56 119.1(4)
C57 C58 C59 118.7(4)
C58 C59 C60 120.6(4)
C55 C60 C59 121.7(4)

loop_
_geom_bond_atom_site_label_1
_geom_bond_atom_site_label_2
_geom_bond_distance
N1 C13 1.353(3)
N1 B3 1.454(4)
N2 C33 1.351(3)
N2 B23 1.452(4)
N3 C53 1.345(3)
N3 B43 1.446(4)
O1 C13 1.224(3)
O2 C33 1.227(3)
O3 C53 1.228(3)
B3 C1 1.744(4)
B3 B4 1.754(5)
B3 B8 1.771(5)
B3 C2 1.773(4)
B3 B7 1.782(4)
B4 C1 1.706(5)
B4 B8 1.778(6)
B4 B9 1.783(6)
B4 B5 1.787(6)
B5 C1 1.691(5)
B5 B10 1.759(7)
B5 B6 1.761(7)
B5 B9 1.781(7)
B6 C2 1.703(5)
B6 C1 1.722(5)
B6 B10 1.754(7)
B6 B11 1.755(7)
B7 C2 1.713(5)
B7 B12 1.758(6)
B7 B11 1.762(6)
B7 B8 1.777(6)
B8 C15 1.601(5)
B8 B9 1.779(6)
B8 B12 1.781(6)
B9 B12 1.738(7)
B9 B10 1.760(7)
B10 B11 1.768(7)
B10 B12 1.773(7)
B11 C2 1.697(5)
B11 B12 1.776(7)
B23 C21 1.752(4)
B23 C22 1.765(4)
B23 B27 1.780(4)
B23 B24 1.782(4)
B23 B28 1.784(4)
B24 C21 1.703(4)
B24 B25 1.766(5)
B24 B29 1.784(5)
B24 B28 1.792(4)
B25 C21 1.704(5)
B25 B26 1.760(6)
B25 B30 1.763(5)
B25 B29 1.773(5)
B26 C22 1.717(4)
B26 C21 1.733(4)
B26 B30 1.750(6)
B26 B31 1.769(5)
B27 C22 1.712(4)
B27 B32 1.762(5)
B27 B31 1.763(5)
B27 B28 1.784(4)
B28 C35 1.587(4)
B28 B32 1.789(5)
B28 B29 1.793(4)
B29 B32 1.775(5)
B29 B30 1.777(6)
B30 B31 1.770(6)
B30 B32 1.782(5)
B31 C22 1.699(4)
B31 B32 1.763(6)
B43 C41 1.754(4)
B43 C42 1.759(4)
B43 B47 1.771(4)
B43 B44 1.773(4)
B43 B48 1.778(5)
B44 C41 1.696(5)
B44 B45 1.763(5)
B44 B49 1.764(7)
B44 B48 1.788(6)
B45 C41 1.687(6)
B45 B46 1.743(7)
B45 B49 1.753(8)
B45 B50 1.763(8)
B46 C42 1.718(5)
B46 C41 1.733(5)
B46 B50 1.745(8)
B46 B51 1.752(6)
B47 C42 1.691(5)
B47 B51 1.762(5)
B47 B52 1.765(6)
B47 B48 1.790(5)
B48 C55 1.588(5)
B48 B49 1.790(6)
B48 B52 1.796(5)
B49 B50 1.760(7)
B49 B52 1.784(7)
B50 B52 1.770(7)
B50 B51 1.775(7)
B51 C42 1.693(5)
B51 B52 1.759(7)
C1 C11 1.519(4)
C1 C2 1.656(4)
C2 C12 1.503(4)
C13 C14 1.494(4)
C15 C16 1.318(6)
C15 C20 1.371(6)
C16 C17 1.382(8)
C17 C18 1.315(10)
C18 C19 1.389(9)
C19 C20 1.400(7)
C21 C31 1.520(4)
C21 C22 1.659(4)
C22 C32 1.518(4)
C33 C34 1.498(4)
C35 C40 1.365(4)
C35 C36 1.365(4)
C36 C37 1.378(5)
C37 C38 1.379(6)
C38 C39 1.359(6)
C39 C40 1.372(5)
C41 C51 1.521(5)
C41 C42 1.654(4)
C42 C52 1.521(5)
C53 C54 1.500(5)
C55 C56 1.348(5)
C55 C60 1.362(5)
C56 C57 1.373(5)
C57 C58 1.359(6)
C58 C59 1.361(6)
C59 C60 1.375(5)

loop_
_platon_squeeze_void_nr
_platon_squeeze_void_average_x
_platon_squeeze_void_average_y
_platon_squeeze_void_average_z
_platon_squeeze_void_volume
_platon_squeeze_void_count_electrons
_platon_squeeze_void_content
1 0.436 0.498 0.732 226 61 ' '
2 0.225 0.132 0.911 9 0 ' '
3 0.564 0.502 0.268 226 61 ' '
4 0.775 0.868 0.089 8 0 ' '
